data_7202163
loop_
_publ_author_name
'Sun, Wei-Wei'
'Yue, Qi'
'Cheng, Ai-Ling'
'Gao, En-Qing'

_publ_section_title
;
 Supramolecular networks assembled from binuclear complexes with
 pyridazine-3,6-dicarboxylate
;
_journal_issue 10
_journal_name_full CrystEngComm
_journal_page_first 1384
_journal_paper_doi 10.1039/b805832f
_journal_volume 10
_journal_year 2008
_chemical_formula_sum 'C18 H14 Mn2 N8 O12'
_chemical_formula_weight 644.25
_chemical_name_systematic ?
_space_group_IT_number 14
_symmetry_cell_setting monoclinic
_symmetry_space_group_name_Hall '-P 2yn'
_symmetry_space_group_name_H-M 'P 1 21/n 1'
_atom_sites_solution_hydrogens geom
_atom_sites_solution_primary direct
_atom_sites_solution_secondary difmap
_audit_creation_method SHELXL-97
_cell_angle_alpha 90.00
_cell_angle_beta 101.150(3)
_cell_angle_gamma 90.00
_cell_formula_units_Z 4
_cell_length_a 9.3716(17)
_cell_length_b 13.332(3)
_cell_length_c 18.101(3)
_cell_measurement_reflns_used 1109
_cell_measurement_temperature 273(2)
_cell_measurement_theta_max 22.06
_cell_measurement_theta_min 2.288
_cell_volume 2218.9(7)
_computing_cell_refinement 'Bruker SMART'
_computing_data_collection 'Bruker SMART'
_computing_data_reduction 'Bruker SHELXTL'
_computing_molecular_graphics 'Bruker SHELXTL'
_computing_publication_material 'Bruker SHELXTL'
_computing_structure_refinement 'Bruker SHELXTL'
_computing_structure_solution 'Bruker SHELXTL'
_diffrn_ambient_temperature 273(2)
_diffrn_measured_fraction_theta_full 0.995
_diffrn_measured_fraction_theta_max 0.995
_diffrn_measurement_device_type 'CCD area detector'
_diffrn_measurement_method 'phi and omega scans'
_diffrn_radiation_monochromator graphite
_diffrn_radiation_source 'sealed tube'
_diffrn_radiation_type MoK\a
_diffrn_radiation_wavelength 0.71073
_diffrn_reflns_av_R_equivalents 0.0736
_diffrn_reflns_av_sigmaI/netI 0.0954
_diffrn_reflns_limit_h_max 8
_diffrn_reflns_limit_h_min -11
_diffrn_reflns_limit_k_max 16
_diffrn_reflns_limit_k_min -16
_diffrn_reflns_limit_l_max 22
_diffrn_reflns_limit_l_min -21
_diffrn_reflns_number 12271
_diffrn_reflns_theta_full 26.01
_diffrn_reflns_theta_max 26.01
_diffrn_reflns_theta_min 1.91
_diffrn_standards_decay_% 2.5
_exptl_absorpt_coefficient_mu 1.226
_exptl_absorpt_correction_T_max 0.9412
_exptl_absorpt_correction_T_min 0.8872
_exptl_absorpt_correction_type multi-scan
_exptl_absorpt_process_details SADABS
_exptl_crystal_colour yellow
_exptl_crystal_density_diffrn 1.928
_exptl_crystal_density_method 'not measured'
_exptl_crystal_description recthedral
_exptl_crystal_F_000 1296
_exptl_crystal_size_max 0.10
_exptl_crystal_size_mid 0.06
_exptl_crystal_size_min 0.05
_refine_diff_density_max 0.600
_refine_diff_density_min -0.509
_refine_diff_density_rms 0.112
_refine_ls_extinction_method none
_refine_ls_goodness_of_fit_ref 0.988
_refine_ls_hydrogen_treatment constr
_refine_ls_matrix_type full
_refine_ls_number_parameters 361
_refine_ls_number_reflns 4353
_refine_ls_number_restraints 0
_refine_ls_restrained_S_all 0.988
_refine_ls_R_factor_all 0.1360
_refine_ls_R_factor_gt 0.0674
_refine_ls_shift/su_max 0.001
_refine_ls_shift/su_mean 0.000
_refine_ls_structure_factor_coef Fsqd
_refine_ls_weighting_details 'calc w=1/[\s^2^(Fo^2^)+(0.0989P)^2^+0.0000P] where P=(Fo^2^+2Fc^2^)/3'
_refine_ls_weighting_scheme calc
_refine_ls_wR_factor_gt 0.1638
_refine_ls_wR_factor_ref 0.2008
_reflns_number_gt 2325
_reflns_number_total 4353
_reflns_threshold_expression >2sigma(I)
_cod_data_source_file b805832f.txt
_cod_data_source_block 7
_cod_original_cell_volume 2219.0(7)
_cod_original_sg_symbol_H-M P2(1)/n
_cod_database_code 7202163

loop_
_symmetry_equiv_pos_as_xyz
'x, y, z'
'-x+1/2, y+1/2, -z+1/2'
'-x, -y, -z'
'x-1/2, -y-1/2, z-1/2'

loop_
_atom_site_label
_atom_site_type_symbol
_atom_site_fract_x
_atom_site_fract_y
_atom_site_fract_z
_atom_site_U_iso_or_equiv
_atom_site_adp_type
_atom_site_occupancy
_atom_site_symmetry_multiplicity
_atom_site_calc_flag
_atom_site_refinement_flags
_atom_site_disorder_assembly
_atom_site_disorder_group
_atom_site_attached_hydrogens
Mn1 Mn 0.56122(10) 0.23814(7) 0.39560(5) 0.0329(3) Uani 1 1 d . . . 0
Mn2 Mn 0.37410(10) 0.26201(7) 0.58259(5) 0.0340(3) Uani 1 1 d . . . 0
O1 O 0.7125(5) 0.3379(4) 0.3638(2) 0.0505(13) Uani 1 1 d . . . 0
O2 O 0.8922(5) 0.4459(4) 0.4056(3) 0.0581(14) Uani 1 1 d . . . 0
O3 O 0.4028(5) 0.3867(4) 0.6597(3) 0.0497(13) Uani 1 1 d . . . 0
O4 O 0.5544(5) 0.5056(4) 0.7142(3) 0.0695(17) Uani 1 1 d . . . 0
O11 O 0.4506(5) 0.2302(3) 0.2822(2) 0.0456(12) Uani 1 1 d . . . 0
O12 O 0.2393(5) 0.2274(4) 0.2012(3) 0.0548(14) Uani 1 1 d . . . 0
O13 O 0.1492(5) 0.2667(3) 0.5838(2) 0.0454(12) Uani 1 1 d . . . 0
O14 O -0.0763(5) 0.2343(4) 0.5205(3) 0.0559(14) Uani 1 1 d . . . 0
O21 O 0.6937(5) 0.1141(4) 0.3721(3) 0.0530(13) Uani 1 1 d . . . 0
O22 O 0.8520(5) -0.0048(4) 0.4222(3) 0.0688(17) Uani 1 1 d . . . 0
O23 O 0.4049(5) 0.1620(4) 0.6746(3) 0.0516(13) Uani 1 1 d . . . 0
O24 O 0.5574(5) 0.0552(4) 0.7447(3) 0.0635(15) Uani 1 1 d . . . 0
N1 N 0.6058(5) 0.3595(4) 0.4880(3) 0.0299(12) Uani 1 1 d . . . 0
N2 N 0.5422(5) 0.3687(4) 0.5480(3) 0.0304(12) Uani 1 1 d . . . 0
N11 N 0.3179(5) 0.2431(3) 0.3988(3) 0.0276(11) Uani 1 1 d . . . 0
N12 N 0.2561(5) 0.2470(3) 0.4606(3) 0.0263(11) Uani 1 1 d . . . 0
N21 N 0.5964(5) 0.1320(3) 0.4982(3) 0.0298(12) Uani 1 1 d . . . 0
N22 N 0.5380(5) 0.1423(3) 0.5597(3) 0.0282(11) Uani 1 1 d . . . 0
N3 N 0.6060(6) 0.3826(4) 0.2015(3) 0.0503(15) Uani 1 1 d . . . 4
N4 N 0.6167(7) 0.0933(4) 0.2057(3) 0.0534(16) Uani 1 1 d . . . 4
C1 C 0.7805(8) 0.3976(5) 0.4115(4) 0.0434(18) Uani 1 1 d . . . 0
C2 C 0.7220(6) 0.4138(4) 0.4829(3) 0.0308(14) Uani 1 1 d . . . 0
C3 C 0.7853(7) 0.4800(5) 0.5401(4) 0.0438(18) Uani 1 1 d . . . 0
H3A H 0.8690 0.5157 0.5369 0.053 Uiso 1 1 calc R . . 0
C4 C 0.7206(7) 0.4900(5) 0.5998(4) 0.0417(17) Uani 1 1 d . . . 0
H4A H 0.7586 0.5337 0.6387 0.050 Uiso 1 1 calc R . . 0
C5 C 0.5955(6) 0.4339(5) 0.6030(4) 0.0377(16) Uani 1 1 d . . . 0
C6 C 0.5103(7) 0.4430(6) 0.6646(4) 0.0482(19) Uani 1 1 d . . . 0
C11 C 0.3134(7) 0.2310(4) 0.2654(3) 0.0324(15) Uani 1 1 d . . . 0
C12 C 0.2342(7) 0.2332(4) 0.3301(3) 0.0307(14) Uani 1 1 d . . . 0
C13 C 0.0838(7) 0.2233(5) 0.3202(4) 0.0418(17) Uani 1 1 d . . . 0
H9A H 0.0272 0.2155 0.2723 0.050 Uiso 1 1 calc R . . 0
C14 C 0.0210(7) 0.2256(5) 0.3826(4) 0.0438(17) Uani 1 1 d . . . 0
H10A H -0.0788 0.2176 0.3784 0.053 Uiso 1 1 calc R . . 0
C15 C 0.1113(7) 0.2400(4) 0.4523(4) 0.0324(15) Uani 1 1 d . . . 0
C16 C 0.0550(7) 0.2471(5) 0.5251(4) 0.0420(17) Uani 1 1 d . . . 0
C21 C 0.7554(8) 0.0579(6) 0.4251(4) 0.0487(19) Uani 1 1 d . . . 0
C22 C 0.7072(7) 0.0692(4) 0.4992(3) 0.0347(15) Uani 1 1 d . . . 0
C23 C 0.7706(7) 0.0189(5) 0.5645(4) 0.0445(18) Uani 1 1 d . . . 0
H15A H 0.8525 -0.0209 0.5654 0.053 Uiso 1 1 calc R . . 0
C24 C 0.7123(7) 0.0283(5) 0.6265(4) 0.0421(17) Uani 1 1 d . . . 0
H16A H 0.7522 -0.0048 0.6710 0.051 Uiso 1 1 calc R . . 0
C25 C 0.5907(6) 0.0889(4) 0.6218(3) 0.0325(15) Uani 1 1 d . . . 0
C26 C 0.5101(7) 0.1032(6) 0.6863(4) 0.0446(18) Uani 1 1 d . . . 0

loop_
_atom_site_aniso_label
_atom_site_aniso_U_11
_atom_site_aniso_U_22
_atom_site_aniso_U_33
_atom_site_aniso_U_23
_atom_site_aniso_U_13
_atom_site_aniso_U_12
Mn1 0.0220(5) 0.0510(7) 0.0257(6) -0.0016(4) 0.0040(4) -0.0009(4)
Mn2 0.0221(5) 0.0534(7) 0.0258(6) -0.0022(4) 0.0031(4) -0.0005(4)
O1 0.039(3) 0.080(4) 0.033(3) 0.003(2) 0.007(2) -0.020(2)
O2 0.045(3) 0.080(4) 0.051(3) 0.013(3) 0.015(2) -0.027(3)
O3 0.032(3) 0.076(3) 0.044(3) -0.021(2) 0.015(2) -0.002(2)
O4 0.050(3) 0.099(4) 0.060(4) -0.052(3) 0.014(3) -0.003(3)
O11 0.028(3) 0.080(3) 0.028(3) -0.004(2) 0.004(2) 0.000(2)
O12 0.040(3) 0.096(4) 0.026(3) -0.002(2) -0.001(2) 0.002(3)
O13 0.025(2) 0.081(3) 0.032(3) -0.002(2) 0.007(2) 0.002(2)
O14 0.022(3) 0.096(4) 0.051(3) -0.002(3) 0.010(2) -0.002(2)
O21 0.045(3) 0.084(4) 0.031(3) -0.006(3) 0.010(2) 0.017(3)
O22 0.061(3) 0.094(4) 0.050(3) -0.017(3) 0.006(3) 0.038(3)
O23 0.032(3) 0.086(4) 0.038(3) 0.009(3) 0.009(2) 0.001(3)
O24 0.049(3) 0.088(4) 0.053(3) 0.033(3) 0.009(3) -0.002(3)
N1 0.021(3) 0.039(3) 0.028(3) 0.000(2) 0.002(2) -0.003(2)
N2 0.020(3) 0.040(3) 0.029(3) -0.004(2) 0.000(2) 0.001(2)
N11 0.020(3) 0.035(3) 0.026(3) 0.003(2) 0.002(2) 0.001(2)
N12 0.017(3) 0.035(3) 0.026(3) 0.004(2) 0.004(2) 0.002(2)
N21 0.021(3) 0.034(3) 0.034(3) -0.003(2) 0.002(2) 0.001(2)
N22 0.027(3) 0.031(3) 0.027(3) 0.006(2) 0.008(2) -0.001(2)
N3 0.057(4) 0.056(4) 0.044(4) 0.002(3) 0.025(3) 0.004(3)
N4 0.067(4) 0.055(4) 0.047(4) -0.005(3) 0.034(3) -0.014(3)
C1 0.042(4) 0.053(4) 0.037(4) 0.012(3) 0.010(3) -0.014(3)
C2 0.024(3) 0.035(3) 0.032(4) -0.001(3) 0.003(3) -0.001(3)
C3 0.033(4) 0.043(4) 0.052(5) 0.005(3) 0.000(3) -0.015(3)
C4 0.034(4) 0.038(4) 0.046(5) -0.012(3) -0.008(3) 0.002(3)
C5 0.025(4) 0.038(4) 0.046(4) -0.010(3) -0.001(3) 0.006(3)
C6 0.030(4) 0.060(5) 0.052(5) -0.014(4) 0.000(3) 0.017(3)
C11 0.032(4) 0.041(4) 0.022(3) 0.002(3) 0.001(3) -0.003(3)
C12 0.024(3) 0.039(3) 0.026(3) -0.001(3) -0.002(3) 0.004(3)
C13 0.025(4) 0.071(5) 0.024(4) 0.000(3) -0.008(3) -0.001(3)
C14 0.024(4) 0.070(5) 0.036(4) 0.001(3) 0.001(3) 0.007(3)
C15 0.023(3) 0.045(4) 0.029(4) -0.002(3) 0.007(3) 0.002(3)
C16 0.026(4) 0.059(5) 0.041(4) 0.005(3) 0.008(3) 0.006(3)
C21 0.040(5) 0.059(5) 0.042(5) -0.015(4) -0.005(4) 0.005(4)
C22 0.035(4) 0.035(4) 0.033(4) -0.012(3) 0.003(3) 0.001(3)
C23 0.042(4) 0.038(4) 0.048(5) -0.008(3) -0.008(4) 0.017(3)
C24 0.043(4) 0.034(4) 0.043(4) 0.007(3) -0.005(3) 0.003(3)
C25 0.030(4) 0.027(3) 0.039(4) 0.003(3) 0.001(3) -0.007(3)
C26 0.031(4) 0.063(5) 0.037(4) 0.012(4) 0.001(3) -0.008(3)

loop_
_atom_type_symbol
_atom_type_description
_atom_type_scat_dispersion_real
_atom_type_scat_dispersion_imag
_atom_type_scat_source
C C 0.0033 0.0016 'International Tables Vol C Tables 4.2.6.8 and 6.1.1.4'
H H 0.0000 0.0000 'International Tables Vol C Tables 4.2.6.8 and 6.1.1.4'
N N 0.0061 0.0033 'International Tables Vol C Tables 4.2.6.8 and 6.1.1.4'
O O 0.0106 0.0060 'International Tables Vol C Tables 4.2.6.8 and 6.1.1.4'
Mn Mn 0.3368 0.7283 'International Tables Vol C Tables 4.2.6.8 and 6.1.1.4'

loop_
_geom_angle_atom_site_label_1
_geom_angle_atom_site_label_2
_geom_angle_atom_site_label_3
_geom_angle
_geom_angle_site_symmetry_1
_geom_angle_site_symmetry_3
_geom_angle_publ_flag
O1 Mn1 O11 89.77(17) . . ?
O1 Mn1 O21 89.2(2) . . ?
O11 Mn1 O21 87.89(17) . . ?
O1 Mn1 N11 135.64(18) . . ?
O11 Mn1 N11 73.92(18) . . ?
O21 Mn1 N11 129.76(18) . . ?
O1 Mn1 N1 73.60(18) . . ?
O11 Mn1 N1 136.43(17) . . ?
O21 Mn1 N1 130.53(17) . . ?
N11 Mn1 N1 90.17(17) . . ?
O1 Mn1 N21 127.50(17) . . ?
O11 Mn1 N21 135.82(17) . . ?
O21 Mn1 N21 71.98(18) . . ?
N11 Mn1 N21 89.16(17) . . ?
N1 Mn1 N21 82.48(17) . . ?
O23 Mn2 O13 89.71(18) . . ?
O23 Mn2 O3 89.7(2) . . ?
O13 Mn2 O3 88.31(17) . . ?
O23 Mn2 N12 132.56(18) . . ?
O13 Mn2 N12 73.42(17) . . ?
O3 Mn2 N12 132.23(17) . . ?
O23 Mn2 N2 127.60(17) . . ?
O13 Mn2 N2 136.25(18) . . ?
O3 Mn2 N2 72.08(18) . . ?
N12 Mn2 N2 91.14(17) . . ?
O23 Mn2 N22 73.15(18) . . ?
O13 Mn2 N22 136.24(18) . . ?
O3 Mn2 N22 130.24(17) . . ?
N12 Mn2 N22 88.88(17) . . ?
N2 Mn2 N22 82.20(17) . . ?
C1 O1 Mn1 119.5(4) . . ?
C6 O3 Mn2 120.7(4) . . ?
C11 O11 Mn1 121.2(4) . . ?
C16 O13 Mn2 121.2(4) . . ?
C21 O21 Mn1 120.0(4) . . ?
C26 O23 Mn2 121.0(4) . . ?
C2 N1 N2 120.4(5) . . ?
C2 N1 Mn1 111.7(4) . . ?
N2 N1 Mn1 127.2(4) . . ?
N1 N2 C5 119.9(5) . . ?
N1 N2 Mn2 126.8(4) . . ?
C5 N2 Mn2 112.1(4) . . ?
C12 N11 N12 120.1(5) . . ?
C12 N11 Mn1 112.3(4) . . ?
N12 N11 Mn1 127.4(3) . . ?
C15 N12 N11 119.4(5) . . ?
C15 N12 Mn2 113.9(4) . . ?
N11 N12 Mn2 126.7(3) . . ?
C22 N21 N22 119.7(5) . . ?
C22 N21 Mn1 112.8(4) . . ?
N22 N21 Mn1 126.1(3) . . ?
N21 N22 C25 119.9(5) . . ?
N21 N22 Mn2 127.8(3) . . ?
C25 N22 Mn2 111.5(4) . . ?
O2 C1 O1 126.1(7) . . ?
O2 C1 C2 116.6(6) . . ?
O1 C1 C2 117.3(6) . . ?
N1 C2 C3 121.9(6) . . ?
N1 C2 C1 114.8(5) . . ?
C3 C2 C1 123.3(6) . . ?
C4 C3 C2 117.7(6) . . ?
C3 C4 C5 119.4(6) . . ?
N2 C5 C4 120.6(6) . . ?
N2 C5 C6 115.4(6) . . ?
C4 C5 C6 124.0(6) . . ?
O4 C6 O3 127.7(7) . . ?
O4 C6 C5 116.3(7) . . ?
O3 C6 C5 116.0(6) . . ?
O12 C11 O11 126.0(6) . . ?
O12 C11 C12 117.5(6) . . ?
O11 C11 C12 116.5(5) . . ?
N11 C12 C13 121.6(6) . . ?
N11 C12 C11 115.8(5) . . ?
C13 C12 C11 122.6(6) . . ?
C14 C13 C12 118.5(6) . . ?
C13 C14 C15 117.9(6) . . ?
N12 C15 C14 122.5(6) . . ?
N12 C15 C16 114.5(6) . . ?
C14 C15 C16 123.0(6) . . ?
O14 C16 O13 127.6(7) . . ?
O14 C16 C15 116.4(6) . . ?
O13 C16 C15 116.0(6) . . ?
O22 C21 O21 126.6(7) . . ?
O22 C21 C22 116.9(7) . . ?
O21 C21 C22 116.4(6) . . ?
N21 C22 C23 121.4(6) . . ?
N21 C22 C21 114.7(6) . . ?
C23 C22 C21 123.9(6) . . ?
C24 C23 C22 119.2(6) . . ?
C23 C24 C25 117.7(6) . . ?
N22 C25 C24 121.8(6) . . ?
N22 C25 C26 114.8(5) . . ?
C24 C25 C26 123.4(6) . . ?
O24 C26 O23 127.5(7) . . ?
O24 C26 C25 116.2(6) . . ?
O23 C26 C25 116.3(6) . . ?

loop_
_geom_bond_atom_site_label_1
_geom_bond_atom_site_label_2
_geom_bond_distance
_geom_bond_site_symmetry_2
_geom_bond_publ_flag
Mn1 O1 2.104(4) . ?
Mn1 O11 2.116(4) . ?
Mn1 O21 2.159(5) . ?
Mn1 N11 2.293(5) . ?
Mn1 N1 2.306(5) . ?
Mn1 N21 2.307(5) . ?
Mn2 O23 2.110(5) . ?
Mn2 O13 2.113(4) . ?
Mn2 O3 2.153(5) . ?
Mn2 N12 2.280(5) . ?
Mn2 N2 2.297(5) . ?
Mn2 N22 2.307(5) . ?
O1 C1 1.254(8) . ?
O2 C1 1.250(7) . ?
O3 C6 1.245(8) . ?
O4 C6 1.237(8) . ?
O11 C11 1.263(7) . ?
O12 C11 1.234(7) . ?
O13 C16 1.270(8) . ?
O14 C16 1.229(8) . ?
O21 C21 1.266(8) . ?
O22 C21 1.240(8) . ?
O23 C26 1.246(8) . ?
O24 C26 1.243(7) . ?
N1 C2 1.325(7) . ?
N1 N2 1.343(6) . ?
N2 C5 1.343(7) . ?
N11 C12 1.344(7) . ?
N11 N12 1.355(6) . ?
N12 C15 1.339(7) . ?
N21 C22 1.331(7) . ?
N21 N22 1.341(6) . ?
N22 C25 1.341(7) . ?
C1 C2 1.514(9) . ?
C2 C3 1.402(8) . ?
C3 C4 1.344(9) . ?
C4 C5 1.401(9) . ?
C5 C6 1.497(9) . ?
C11 C12 1.502(9) . ?
C12 C13 1.392(8) . ?
C13 C14 1.371(9) . ?
C14 C15 1.390(9) . ?
C15 C16 1.514(9) . ?
C21 C22 1.504(9) . ?
C22 C23 1.389(8) . ?
C23 C24 1.346(9) . ?
C24 C25 1.386(8) . ?
C25 C26 1.519(9) . ?
